data_2201187
loop_
_publ_author_name
'Hayman, Alan R.'
'Simpson, Jim'

_publ_section_title
;
 <i>N</i>-Phthaloyl-<small>L</small>-alanyl-<small>L</small>-phenylalanine
 methyl ester
;
_journal_issue 6
_journal_name_full 'Acta Crystallographica Section E'
_journal_page_first o596
_journal_page_last o597
_journal_paper_doi 10.1107/S1600536802007067
_journal_volume 58
_journal_year 2002
_chemical_formula_iupac 'C21 H20 N2 O5'
_chemical_formula_moiety 'C21 H20 N2 O5'
_chemical_formula_sum 'C21 H20 N2 O5'
_chemical_formula_weight 380.39
_chemical_name_systematic ?
_space_group_IT_number 4
_symmetry_cell_setting monoclinic
_symmetry_space_group_name_Hall 'P 2yb'
_symmetry_space_group_name_H-M 'P 1 21 1'
_atom_sites_solution_hydrogens geom
_atom_sites_solution_primary direct
_atom_sites_solution_secondary difmap
_audit_creation_method SHELXL-97
_cell_angle_alpha 90
_cell_angle_beta 105.9910(10)
_cell_angle_gamma 90
_cell_formula_units_Z 2
_cell_length_a 10.9627(5)
_cell_length_b 4.8481(2)
_cell_length_c 18.5150(9)
_cell_measurement_reflns_used 3956
_cell_measurement_temperature 149(2)
_cell_measurement_theta_max 24.7
_cell_measurement_theta_min 1.1
_cell_volume 945.96(7)
_computing_cell_refinement XSCANS
_computing_data_collection 'XSCANS (Bruker, 1997)'
_computing_data_reduction 'SHELXTL (Siemens, 1994)'
_computing_molecular_graphics 'ORTEP-3 (Farrugia, 1997)'
_computing_publication_material SHELXL97
_computing_structure_refinement 'SHELXL97 (Sheldrick, 1997) and TITAN2000'
_computing_structure_solution 'SHELXS97 (Sheldrick, 1997) and TITAN2000 (Hunter & Simpson, 1999)'
_diffrn_ambient_temperature 149(2)
_diffrn_measured_fraction_theta_full 0.969
_diffrn_measured_fraction_theta_max 0.969
_diffrn_measurement_device_type 'Bruker CCD area-detector'
_diffrn_measurement_method '\f and \w'
_diffrn_radiation_monochromator graphite
_diffrn_radiation_source 'fine-focus sealed tube'
_diffrn_radiation_type MoK\a
_diffrn_radiation_wavelength 0.71073
_diffrn_reflns_av_R_equivalents 0.055
_diffrn_reflns_av_sigmaI/netI 0.040
_diffrn_reflns_limit_h_max 12
_diffrn_reflns_limit_h_min -11
_diffrn_reflns_limit_k_max 2
_diffrn_reflns_limit_k_min -5
_diffrn_reflns_limit_l_max 20
_diffrn_reflns_limit_l_min -21
_diffrn_reflns_number 3956
_diffrn_reflns_theta_full 24.69
_diffrn_reflns_theta_max 24.7
_diffrn_reflns_theta_min 1.1
_diffrn_standards_decay_% 0
_diffrn_standards_number 0
_exptl_absorpt_coefficient_mu 0.10
_exptl_absorpt_correction_type none
_exptl_crystal_colour colourless
_exptl_crystal_density_diffrn 1.335
_exptl_crystal_density_method 'not measured'
_exptl_crystal_description needle
_exptl_crystal_F_000 400
_exptl_crystal_size_max 0.65
_exptl_crystal_size_mid 0.10
_exptl_crystal_size_min 0.05
_refine_diff_density_max 0.204
_refine_diff_density_min -0.224
_refine_ls_abs_structure_details none
_refine_ls_extinction_method none
_refine_ls_goodness_of_fit_ref 1.13
_refine_ls_hydrogen_treatment constr
_refine_ls_matrix_type full
_refine_ls_number_parameters 255
_refine_ls_number_reflns 1765
_refine_ls_number_restraints 1
_refine_ls_restrained_S_all 1.13
_refine_ls_R_factor_all 0.044
_refine_ls_R_factor_gt 0.038
_refine_ls_shift/su_max <0.001
_refine_ls_shift/su_mean 0.000
_refine_ls_structure_factor_coef Fsqd
_refine_ls_weighting_details 'calc w = 1/[\s^2^(Fo^2^)+(0.0271P)^2^+0.4579P] where P = (Fo^2^+2Fc^2^)/3'
_refine_ls_weighting_scheme calc
_refine_ls_wR_factor_gt 0.081
_refine_ls_wR_factor_ref 0.086
_reflns_number_gt 1635
_reflns_number_total 1765
_reflns_threshold_expression I>2\s(I)
_cod_data_source_file tk6059.cif
_cod_data_source_block I
_cod_original_sg_symbol_H-M 'P 21'
_cod_database_code 2201187
_cod_database_fobs_code 2201187

loop_
_symmetry_equiv_pos_as_xyz
'x, y, z'
'-x, y+1/2, -z'

loop_
_atom_site_label
_atom_site_fract_x
_atom_site_fract_y
_atom_site_fract_z
_atom_site_U_iso_or_equiv
_atom_site_adp_type
_atom_site_calc_flag
_atom_site_refinement_flags
_atom_site_occupancy
_atom_site_disorder_assembly
_atom_site_disorder_group
_atom_site_type_symbol
C1 0.2459(3) 0.3336(7) 0.10294(16) 0.0221(7) Uani d . 1 . . C
O1 0.17048(18) 0.4884(5) 0.11886(12) 0.0304(6) Uani d . 1 . . O
C2 0.2278(3) 0.1365(6) 0.03985(16) 0.0210(7) Uani d . 1 . . C
C3 0.1225(3) 0.0794(8) -0.01960(17) 0.0274(7) Uani d . 1 . . C
H3 0.0444 0.1732 -0.0253 0.033 Uiso calc R 1 . . H
C4 0.1359(3) -0.1215(8) -0.07076(17) 0.0323(8) Uani d . 1 . . C
H4 0.0652 -0.1661 -0.1119 0.039 Uiso calc R 1 . . H
C5 0.2499(3) -0.2576(8) -0.06309(18) 0.0328(8) Uani d . 1 . . C
H5 0.2565 -0.3921 -0.0992 0.039 Uiso calc R 1 . . H
C6 0.3554(3) -0.1987(8) -0.00273(17) 0.0273(7) Uani d . 1 . . C
H6 0.4338 -0.2922 0.0033 0.033 Uiso calc R 1 . . H
C7 0.3419(3) -0.0009(7) 0.04758(15) 0.0208(6) Uani d . 1 . . C
C8 0.4360(3) 0.1047(7) 0.11638(16) 0.0210(7) Uani d . 1 . . C
O2 0.54493(18) 0.0296(5) 0.14180(11) 0.0270(5) Uani d . 1 . . O
N1 0.3736(2) 0.3100(6) 0.14528(12) 0.0194(5) Uani d . 1 . . N
C9 0.4182(3) 0.4643(7) 0.21531(15) 0.0202(6) Uani d . 1 . . C
H9 0.3788 0.6520 0.2076 0.024 Uiso calc R 1 . . H
C10 0.5629(3) 0.4985(8) 0.24190(17) 0.0285(7) Uani d . 1 . . C
H10A 0.6025 0.3188 0.2572 0.043 Uiso calc R 1 . . H
H10B 0.5852 0.6257 0.2847 0.043 Uiso calc R 1 . . H
H10C 0.5933 0.5730 0.2008 0.043 Uiso calc R 1 . . H
C11 0.3726(3) 0.3160(7) 0.27663(16) 0.0190(6) Uani d . 1 . . C
O3 0.3670(2) 0.0643(5) 0.27885(12) 0.0260(5) Uani d . 1 . . O
N2 0.3461(2) 0.4841(6) 0.32773(12) 0.0195(5) Uani d . 1 . . N
H2 0.3488 0.6638 0.3217 0.023 Uiso calc R 1 . . H
C12 0.3130(3) 0.3747(6) 0.39291(15) 0.0185(7) Uani d . 1 . . C
H12 0.3695 0.2122 0.4106 0.022 Uiso calc R 1 . . H
C13 0.1757(3) 0.2679(7) 0.37526(16) 0.0232(7) Uani d . 1 . . C
H13A 0.1636 0.1243 0.3359 0.028 Uiso calc R 1 . . H
H13B 0.1637 0.1790 0.4210 0.028 Uiso calc R 1 . . H
C14 0.0743(3) 0.4846(7) 0.34919(16) 0.0238(7) Uani d . 1 . . C
C15 0.0422(3) 0.5847(8) 0.27603(18) 0.0309(8) Uani d . 1 . . C
H15 0.0865 0.5189 0.2420 0.037 Uiso calc R 1 . . H
C16 -0.0530(3) 0.7785(9) 0.2518(2) 0.0401(9) Uani d . 1 . . C
H16 -0.0722 0.8470 0.2019 0.048 Uiso calc R 1 . . H
C17 -0.1204(3) 0.8728(9) 0.3003(2) 0.0442(10) Uani d . 1 . . C
H17 -0.1865 1.0042 0.2838 0.053 Uiso calc R 1 . . H
C18 -0.0898(3) 0.7728(10) 0.3730(2) 0.0435(10) Uani d . 1 . . C
H18 -0.1352 0.8364 0.4066 0.052 Uiso calc R 1 . . H
C19 0.0057(3) 0.5820(8) 0.39710(19) 0.0331(8) Uani d . 1 . . C
H19 0.0253 0.5155 0.4473 0.040 Uiso calc R 1 . . H
C20 0.3488(2) 0.5891(7) 0.45466(16) 0.0194(7) Uani d . 1 . . C
O4 0.41779(19) 0.7816(5) 0.45439(11) 0.0265(5) Uani d . 1 . . O
O5 0.29751(18) 0.5332(5) 0.51066(11) 0.0303(6) Uani d . 1 . . O
C21 0.3345(3) 0.7155(10) 0.57493(18) 0.0416(10) Uani d . 1 . . C
H21A 0.4172 0.6581 0.6074 0.062 Uiso calc R 1 . . H
H21B 0.2710 0.7069 0.6032 0.062 Uiso calc R 1 . . H
H21C 0.3404 0.9049 0.5577 0.062 Uiso calc R 1 . . H

loop_
_atom_site_aniso_label
_atom_site_aniso_U_11
_atom_site_aniso_U_22
_atom_site_aniso_U_33
_atom_site_aniso_U_12
_atom_site_aniso_U_13
_atom_site_aniso_U_23
C1 0.0214(15) 0.0227(18) 0.0225(16) 0.0006(14) 0.0069(12) 0.0013(14)
O1 0.0236(11) 0.0342(14) 0.0322(12) 0.0070(12) 0.0057(9) -0.0059(11)
C2 0.0242(15) 0.0221(18) 0.0185(15) -0.0013(14) 0.0086(12) 0.0010(13)
C3 0.0208(14) 0.0335(19) 0.0270(17) -0.0002(15) 0.0050(12) -0.0019(16)
C4 0.0335(18) 0.041(2) 0.0219(17) -0.0088(17) 0.0060(13) -0.0071(16)
C5 0.0351(18) 0.036(2) 0.0292(18) -0.0077(17) 0.0127(14) -0.0109(16)
C6 0.0286(16) 0.0277(18) 0.0287(17) 0.0007(16) 0.0131(13) -0.0014(16)
C7 0.0242(15) 0.0227(16) 0.0174(14) -0.0015(14) 0.0088(11) 0.0012(14)
C8 0.0249(16) 0.0224(17) 0.0171(15) -0.0009(14) 0.0084(12) 0.0049(13)
O2 0.0227(11) 0.0307(14) 0.0272(11) 0.0052(10) 0.0061(8) 0.0028(11)
N1 0.0194(12) 0.0220(14) 0.0164(12) 0.0004(12) 0.0044(9) 0.0013(11)
C9 0.0247(15) 0.0182(16) 0.0164(14) 0.0010(13) 0.0037(12) 0.0011(13)
C10 0.0276(16) 0.0301(18) 0.0260(17) -0.0068(16) 0.0045(13) -0.0010(16)
C11 0.0195(15) 0.0170(18) 0.0181(15) -0.0004(14) 0.0012(12) 0.0009(13)
O3 0.0404(13) 0.0148(13) 0.0238(11) -0.0003(10) 0.0108(9) -0.0001(9)
N2 0.0279(13) 0.0114(12) 0.0195(12) -0.0001(11) 0.0068(10) 0.0010(11)
C12 0.0227(15) 0.0167(16) 0.0166(15) 0.0016(13) 0.0061(11) 0.0009(12)
C13 0.0277(16) 0.0199(17) 0.0209(15) -0.0037(15) 0.0049(12) -0.0037(14)
C14 0.0206(14) 0.0218(16) 0.0256(16) -0.0044(14) 0.0007(12) -0.0056(14)
C15 0.0271(16) 0.034(2) 0.0282(18) 0.0005(17) 0.0023(13) -0.0047(16)
C16 0.0351(18) 0.041(2) 0.0369(19) 0.0028(19) -0.0019(15) 0.0034(19)
C17 0.0245(17) 0.042(2) 0.060(3) 0.0084(17) 0.0010(16) -0.004(2)
C18 0.0329(19) 0.052(3) 0.047(2) 0.007(2) 0.0139(16) -0.008(2)
C19 0.0285(16) 0.038(2) 0.0336(18) 0.0005(17) 0.0101(14) -0.0034(17)
C20 0.0167(14) 0.0191(16) 0.0207(15) 0.0035(14) 0.0024(12) 0.0022(13)
O4 0.0335(12) 0.0211(12) 0.0228(11) -0.0054(11) 0.0041(9) 0.0011(10)
O5 0.0287(11) 0.0435(16) 0.0211(11) -0.0116(12) 0.0106(9) -0.0115(12)
C21 0.043(2) 0.056(3) 0.0290(19) -0.016(2) 0.0153(16) -0.0195(19)

loop_
_atom_type_symbol
_atom_type_description
_atom_type_scat_dispersion_real
_atom_type_scat_dispersion_imag
_atom_type_scat_source
C C 0.0033 0.0000 'International Tables Vol C Tables 4.2.6.8 and 6.1.1.4'
H H 0.0000 0.0000 'International Tables Vol C Tables 4.2.6.8 and 6.1.1.4'
N N 0.0061 0.0000 'International Tables Vol C Tables 4.2.6.8 and 6.1.1.4'
O O 0.0106 0.0000 'International Tables Vol C Tables 4.2.6.8 and 6.1.1.4'

loop_
_geom_angle_atom_site_label_1
_geom_angle_atom_site_label_2
_geom_angle_atom_site_label_3
_geom_angle
O1 C1 N1 123.7(3)
O1 C1 C2 129.8(3)
N1 C1 C2 106.5(2)
C3 C2 C7 121.0(3)
C3 C2 C1 131.1(3)
C7 C2 C1 107.9(2)
C2 C3 C4 117.3(3)
C2 C3 H3 121.4
C4 C3 H3 121.4
C5 C4 C3 121.6(3)
C5 C4 H4 119.2
C3 C4 H4 119.2
C4 C5 C6 120.6(3)
C4 C5 H5 119.7
C6 C5 H5 119.7
C7 C6 C5 117.7(3)
C7 C6 H6 121.2
C5 C6 H6 121.2
C6 C7 C2 121.8(3)
C6 C7 C8 129.8(3)
C2 C7 C8 108.4(3)
O2 C8 N1 126.8(3)
O2 C8 C7 127.2(3)
N1 C8 C7 106.0(2)
C8 N1 C1 111.2(2)
C8 N1 C9 128.8(2)
C1 N1 C9 119.4(2)
N1 C9 C10 113.8(2)
N1 C9 C11 108.6(3)
C10 C9 C11 109.3(2)
N1 C9 H9 108.3
C10 C9 H9 108.3
C11 C9 H9 108.3
C9 C10 H10A 109.5
C9 C10 H10B 109.5
H10A C10 H10B 109.5
C9 C10 H10C 109.5
H10A C10 H10C 109.5
H10B C10 H10C 109.5
O3 C11 N2 124.1(3)
O3 C11 C9 121.4(3)
N2 C11 C9 114.5(3)
C11 N2 C12 121.1(3)
C11 N2 H2 119.4
C12 N2 H2 119.4
N2 C12 C20 107.8(2)
N2 C12 C13 113.6(2)
C20 C12 C13 115.2(2)
N2 C12 H12 106.6
C20 C12 H12 106.6
C13 C12 H12 106.6
C14 C13 C12 115.1(3)
C14 C13 H13A 108.5
C12 C13 H13A 108.5
C14 C13 H13B 108.5
C12 C13 H13B 108.5
H13A C13 H13B 107.5
C15 C14 C19 117.8(3)
C15 C14 C13 121.4(3)
C19 C14 C13 120.7(3)
C16 C15 C14 121.3(3)
C16 C15 H15 119.4
C14 C15 H15 119.4
C15 C16 C17 120.1(3)
C15 C16 H16 119.9
C17 C16 H16 119.9
C18 C17 C16 119.0(4)
C18 C17 H17 120.5
C16 C17 H17 120.5
C19 C18 C17 120.7(3)
C19 C18 H18 119.6
C17 C18 H18 119.6
C18 C19 C14 121.1(3)
C18 C19 H19 119.4
C14 C19 H19 119.4
O4 C20 O5 124.1(3)
O4 C20 C12 124.2(3)
O5 C20 C12 111.7(3)
C20 O5 C21 115.6(3)
O5 C21 H21A 109.5
O5 C21 H21B 109.5
H21A C21 H21B 109.5
O5 C21 H21C 109.5
H21A C21 H21C 109.5
H21B C21 H21C 109.5

loop_
_geom_bond_atom_site_label_1
_geom_bond_atom_site_label_2
_geom_bond_site_symmetry_2
_geom_bond_distance
_geom_bond_publ_flag
C1 O1 . 1.212(4) ?
C1 N1 . 1.408(4) ?
C1 C2 . 1.480(4) ?
C2 C3 . 1.386(4) ?
C2 C7 . 1.389(4) ?
C3 C4 . 1.394(5) ?
C3 H3 . 0.9500 ?
C4 C5 . 1.385(5) ?
C4 H4 . 0.9500 ?
C5 C6 . 1.399(4) ?
C5 H5 . 0.9500 ?
C6 C7 . 1.373(4) ?
C6 H6 . 0.9500 ?
C7 C8 . 1.492(4) ?
C8 O2 . 1.212(3) ?
C8 N1 . 1.395(4) ?
N1 C9 . 1.460(4) ?
C9 C10 . 1.535(4) ?
C9 C11 . 1.539(4) ?
C9 H9 . 1.0000 ?
C10 H10A . 0.9800 ?
C10 H10B . 0.9800 ?
C10 H10C . 0.9800 ?
C11 O3 . 1.223(4) ?
C11 N2 . 1.339(4) ?
N2 C12 . 1.453(3) ?
N2 H2 . 0.8800 ?
C12 C20 . 1.514(4) ?
C12 C13 . 1.540(4) ?
C12 H12 . 1.0000 ?
C13 C14 . 1.509(4) ?
C13 H13A . 0.9900 ?
C13 H13B . 0.9900 ?
C14 C15 . 1.390(5) ?
C14 C19 . 1.394(4) ?
C15 C16 . 1.384(5) ?
C15 H15 . 0.9500 ?
C16 C17 . 1.389(5) ?
C16 H16 . 0.9500 ?
C17 C18 . 1.382(5) ?
C17 H17 . 0.9500 ?
C18 C19 . 1.377(5) ?
C18 H18 . 0.9500 ?
C19 H19 . 0.9500 ?
C20 O4 . 1.202(4) ?
C20 O5 . 1.336(3) ?
O5 C21 . 1.448(4) ?
C21 H21A . 0.9800 ?
C21 H21B . 0.9800 ?
C21 H21C . 0.9800 ?

loop_
_geom_hbond_atom_site_label_D
_geom_hbond_atom_site_label_H
_geom_hbond_atom_site_label_A
_geom_hbond_site_symmetry_A
_geom_hbond_distance_DH
_geom_hbond_distance_HA
_geom_hbond_distance_DA
_geom_hbond_angle_DHA
N2 H2 O3 1_565 0.88 2.13 2.983(3) 164

loop_
_geom_torsion_atom_site_label_1
_geom_torsion_atom_site_label_2
_geom_torsion_atom_site_label_3
_geom_torsion_atom_site_label_4
_geom_torsion
O1 C1 C2 C3 2.4(6)
N1 C1 C2 C3 -178.2(3)
O1 C1 C2 C7 -177.8(3)
N1 C1 C2 C7 1.6(3)
C7 C2 C3 C4 0.3(5)
C1 C2 C3 C4 180.0(3)
C2 C3 C4 C5 -0.5(5)
C3 C4 C5 C6 0.7(6)
C4 C5 C6 C7 -0.6(5)
C5 C6 C7 C2 0.4(5)
C5 C6 C7 C8 -180.0(3)
C3 C2 C7 C6 -0.2(5)
C1 C2 C7 C6 180.0(3)
C3 C2 C7 C8 -179.9(3)
C1 C2 C7 C8 0.3(3)
C6 C7 C8 O2 -1.1(6)
C2 C7 C8 O2 178.5(3)
C6 C7 C8 N1 178.3(3)
C2 C7 C8 N1 -2.0(3)
O2 C8 N1 C1 -177.5(3)
C7 C8 N1 C1 3.1(3)
O2 C8 N1 C9 -6.3(5)
C7 C8 N1 C9 174.3(3)
O1 C1 N1 C8 176.5(3)
C2 C1 N1 C8 -3.0(3)
O1 C1 N1 C9 4.3(5)
C2 C1 N1 C9 -175.1(3)
C8 N1 C9 C10 28.6(4)
C1 N1 C9 C10 -160.8(3)
C8 N1 C9 C11 -93.3(3)
C1 N1 C9 C11 77.2(3)
N1 C9 C11 O3 36.0(4)
C10 C9 C11 O3 -88.7(4)
N1 C9 C11 N2 -146.9(2)
C10 C9 C11 N2 88.4(3)
O3 C11 N2 C12 2.7(4)
C9 C11 N2 C12 -174.4(2)
C11 N2 C12 C20 153.8(2)
C11 N2 C12 C13 -77.4(3)
N2 C12 C13 C14 -64.4(3)
C20 C12 C13 C14 60.6(3)
C12 C13 C14 C15 77.9(4)
C12 C13 C14 C19 -105.0(3)
C19 C14 C15 C16 1.2(5)
C13 C14 C15 C16 178.4(3)
C14 C15 C16 C17 -1.3(6)
C15 C16 C17 C18 0.8(6)
C16 C17 C18 C19 -0.2(6)
C17 C18 C19 C14 0.1(6)
C15 C14 C19 C18 -0.6(5)
C13 C14 C19 C18 -177.8(3)
N2 C12 C20 O4 -15.5(4)
C13 C12 C20 O4 -143.4(3)
N2 C12 C20 O5 166.5(2)
C13 C12 C20 O5 38.6(3)
O4 C20 O5 C21 -2.6(4)
C12 C20 O5 C21 175.4(3)

loop_
_cod_related_entry_id
_cod_related_entry_database
_cod_related_entry_code
1 ChemSpider 24731571
